data_4118382
loop_
_publ_author_name
'S\'ebastien Bivaud'
'Jean-Yves Balandier'
'Marcos Chas'
'Magali Allain'
'S\'ebastien Goeb'
'Marc Sall\'e'

_publ_contact_author_address
;
MOLTECH ANJOU UMR CNRS 6200
2, bd Lavoisier
49045 Angers cedex
France
;
_publ_contact_author_email magali.allain@univ-angers.fr
_publ_contact_author_fax 33(0)241735405
_publ_contact_author_name 'ALLAIN, Magali'
_publ_contact_author_phone 33(0)241735368
_publ_section_title
;
 A Metal-Directed Self-Assembled Electroactive Cage with
 Bis(pyrrolo)tetrathiafulvalene (BPTTF) Side Walls
;
_journal_name_full 'Journal of the American Chemical Society'
_journal_page_first 11968
_journal_page_last 11970
_journal_paper_doi 10.1021/ja305451v
_journal_volume 134
_journal_year 2012
_chemical_formula_moiety 'C162 H234 N18 O75 P12 Pt6 S12'
_chemical_formula_sum 'C162 H234 N18 O75 P12 Pt6 S12'
_chemical_formula_weight 5560.57
_space_group_IT_number 62
_symmetry_cell_setting orthorhombic
_symmetry_space_group_name_Hall '-P 2ac 2n'
_symmetry_space_group_name_H-M 'P n m a'
_atom_sites_solution_hydrogens geom
_atom_sites_solution_primary direct
_atom_sites_solution_secondary difmap
_audit_conform_dict_location ftp://ftp.iucr.org/pub/cif_core.dic
_audit_conform_dict_name cif_core.dic
_audit_conform_dict_version 2.3
_audit_creation_date 2012-02-03T14:14:09-00:00
_audit_creation_method 'WinGX routine CIF_UPDATE'
_cell_angle_alpha 90
_cell_angle_beta 90
_cell_angle_gamma 90
_cell_formula_units_Z 4
_cell_length_a 41.62(1)
_cell_length_b 34.203(4)
_cell_length_c 19.61(1)
_cell_measurement_reflns_used 14835
_cell_measurement_temperature 200(2)
_cell_measurement_theta_max 25.21
_cell_measurement_theta_min 2.04
_cell_volume 27915(16)
_computing_cell_refinement 'Dirax/lsq (Duisenberg & Schreurs, 1989-2000)'
_computing_data_collection 'Collect (Nonius BV, 1997-2000)'
_computing_data_reduction 'EvalCCD (Duisenberg & Schreurs 1990-2000)'
_computing_molecular_graphics 'DIAMOND 3.2g (Crystal Impact GbR 2005)'
_computing_publication_material 'WinGX publication routines (Farrugia, 1999)'
_computing_structure_refinement 'SHELXL-97 (Sheldrick, 1997)'
_computing_structure_solution 'SHELXS-97 (Sheldrick, 1997)'
_diffrn_ambient_temperature 200(2)
_diffrn_detector_area_resol_mean 9
_diffrn_measured_fraction_theta_full 0.872
_diffrn_measured_fraction_theta_max 0.862
_diffrn_measurement_device_type KappaCCD
_diffrn_measurement_method CCD
_diffrn_radiation_monochromator 'horizontally mounted graphite crystal'
_diffrn_radiation_probe x-ray
_diffrn_radiation_type MoK\a
_diffrn_radiation_wavelength 0.71073
_diffrn_reflns_av_R_equivalents 0.2007
_diffrn_reflns_limit_h_max 49
_diffrn_reflns_limit_h_min -49
_diffrn_reflns_limit_k_max 40
_diffrn_reflns_limit_k_min -27
_diffrn_reflns_limit_l_max 23
_diffrn_reflns_limit_l_min -21
_diffrn_reflns_number 99343
_diffrn_reflns_theta_full 25
_diffrn_reflns_theta_max 25.21
_diffrn_reflns_theta_min 2.04
_exptl_absorpt_coefficient_mu 3.223
_exptl_absorpt_correction_T_max 0.724
_exptl_absorpt_correction_T_min 0.281
_exptl_absorpt_correction_type multi-scan
_exptl_absorpt_process_details
;
 '(SADABS (Sheldrick, Bruker, 2008))'
;
_exptl_crystal_colour red
_exptl_crystal_density_diffrn 1.323
_exptl_crystal_description prism
_exptl_crystal_F_000 11088
_exptl_crystal_size_max 0.3
_exptl_crystal_size_mid 0.18
_exptl_crystal_size_min 0.1
_refine_diff_density_max 4.356
_refine_diff_density_min -3.022
_refine_ls_extinction_method none
_refine_ls_goodness_of_fit_ref 1.927
_refine_ls_hydrogen_treatment constr
_refine_ls_matrix_type full
_refine_ls_number_parameters 680
_refine_ls_number_reflns 22102
_refine_ls_number_restraints 8
_refine_ls_restrained_S_all 1.927
_refine_ls_R_factor_gt 0.1862
_refine_ls_shift/su_max 0.001
_refine_ls_structure_factor_coef Fsqd
_refine_ls_weighting_details
; calc
 [0.00000+1.00000exp(3.00(sin\q/\l)^2^)]/
   [\s^2^(Fo^2^)+0.0400+0.0000*P+(0.2000P)^2^+0.0000sin\q/\l]
 where P = 0.10000Fo^2^ + 0.90000Fc^2^
;
_refine_ls_weighting_scheme calc
_refine_ls_wR_factor_ref 0.5863
_reflns_number_gt 6742
_reflns_number_total 22102
_reflns_threshold_expression >2sigma(I)
_cod_data_source_file ja305451v_si_002.cif
_cod_data_source_block new
_cod_database_code 4118382

loop_
_symmetry_equiv_pos_as_xyz
'x, y, z'
'-x+1/2, -y, z+1/2'
'x+1/2, -y+1/2, -z+1/2'
'-x, y+1/2, -z'
'-x, -y, -z'
'x-1/2, y, -z-1/2'
'-x-1/2, y-1/2, z-1/2'
'x, -y-1/2, z'

loop_
_atom_site_label
_atom_site_type_symbol
_atom_site_fract_x
_atom_site_fract_y
_atom_site_fract_z
_atom_site_U_iso_or_equiv
_atom_site_adp_type
_atom_site_occupancy
_atom_site_calc_flag
_atom_site_refinement_flags
C1 C 0.2690(10) 0.5538(12) 0.267(2) 0.078(12) Uiso 1 d .
H1 H 0.2852 0.5392 0.2876 0.094 Uiso 1 calc R
C2 C 0.2740(9) 0.5677(10) 0.2060(18) 0.067(10) Uiso 1 d .
H2 H 0.2928 0.5604 0.1837 0.08 Uiso 1 calc R
C3 C 0.2538(9) 0.5918(11) 0.1734(19) 0.069(10) Uiso 1 d .
C4 C 0.2252(10) 0.5982(11) 0.2016(19) 0.077(11) Uiso 1 d .
H4 H 0.2098 0.614 0.1808 0.092 Uiso 1 calc R
C5 C 0.2193(11) 0.5794(12) 0.265(2) 0.084(12) Uiso 1 d .
H5 H 0.1982 0.5814 0.2805 0.101 Uiso 1 calc R
C6 C 0.2591(8) 0.6058(10) 0.1057(17) 0.058(9) Uiso 1 d .
C7 C 0.2869(9) 0.6100(10) 0.0725(17) 0.062(9) Uiso 1 d .
C8 C 0.2812(9) 0.6331(10) 0.0191(17) 0.062(9) Uiso 1 d .
C9 C 0.2482(8) 0.6431(9) 0.0142(16) 0.050(8) Uiso 1 d .
C10 C 0.2336(8) 0.6636(9) -0.0389(17) 0.057(9) Uiso 1 d .
C11 C 0.2016(10) 0.6772(11) -0.034(2) 0.077(11) Uiso 1 d .
H11 H 0.1887 0.6702 0.0031 0.092 Uiso 1 calc R
C12 C 0.1906(11) 0.7001(12) -0.083(2) 0.085(12) Uiso 1 d .
H12 H 0.1699 0.7096 -0.0767 0.102 Uiso 1 calc R
C13 C 0.2363(12) 0.6952(13) -0.150(2) 0.093(13) Uiso 1 d .
H13 H 0.2476 0.6987 -0.1906 0.112 Uiso 1 calc R
C14 C 0.2477(10) 0.6746(11) -0.098(2) 0.082(12) Uiso 1 d .
H14 H 0.2689 0.6664 -0.1029 0.099 Uiso 1 calc R
C15 C 0.3415(10) 0.6186(11) 0.0100(19) 0.078(11) Uiso 1 d .
C16 C 0.3720(11) 0.6167(12) -0.001(2) 0.093(13) Uiso 1 d .
C17 C 0.4258(10) 0.6276(11) -0.055(2) 0.079(11) Uiso 1 d .
C18 C 0.4315(9) 0.6087(11) 0.0035(18) 0.074(11) Uiso 1 d .
C19 C 0.4659(11) 0.6028(13) 0.016(2) 0.093(13) Uiso 1 d .
C20 C 0.4831(10) 0.5849(11) 0.063(2) 0.081(12) Uiso 1 d .
C21 C 0.5162(11) 0.5943(12) 0.076(2) 0.093(13) Uiso 1 d .
H21 H 0.5265 0.6126 0.0486 0.111 Uiso 1 calc R
C22 C 0.5338(10) 0.5752(11) 0.1317(19) 0.079(11) Uiso 1 d .
H22 H 0.5559 0.5786 0.1353 0.095 Uiso 1 calc R
C23 C 0.4812(13) 0.5484(14) 0.172(3) 0.119(17) Uiso 1 d .
H23 H 0.469 0.5366 0.2063 0.142 Uiso 1 calc R
C24 C 0.4668(10) 0.5626(11) 0.115(2) 0.081(12) Uiso 1 d .
H24 H 0.445 0.5575 0.1084 0.097 Uiso 1 calc R
C25 C 0.4561(10) 0.6401(12) -0.085(2) 0.083(12) Uiso 1 d .
C26 C 0.4637(9) 0.6633(10) -0.1396(18) 0.069(10) Uiso 1 d .
C27 C 0.4940(12) 0.6771(12) -0.154(2) 0.096(13) Uiso 1 d .
H27 H 0.5123 0.6711 -0.1289 0.115 Uiso 1 calc R
C28 C 0.4935(15) 0.7029(16) -0.215(3) 0.125(18) Uiso 1 d .
H28 H 0.5132 0.7153 -0.2212 0.151 Uiso 1 calc R
C29 C 0.4428(12) 0.6962(13) -0.238(2) 0.100(14) Uiso 1 d .
H29 H 0.425 0.7013 -0.2649 0.121 Uiso 1 calc R
C30 C 0.4397(9) 0.6747(10) -0.1802(17) 0.064(10) Uiso 1 d .
H30 H 0.419 0.6671 -0.1678 0.077 Uiso 1 calc R
C31 C 0.2832(10) 0.6061(10) 0.4172(16) 0.064(10) Uiso 1 d .
H31 H 0.296 0.5838 0.4149 0.076 Uiso 1 calc R
C32 C 0.2989(10) 0.6455(11) 0.4191(18) 0.082(12) Uiso 1 d .
H32 H 0.3211 0.6485 0.4174 0.098 Uiso 1 calc R
C33 C 0.2786(9) 0.6767(10) 0.4234(17) 0.066(10) Uiso 1 d .
C34 C 0.2451(10) 0.6693(12) 0.4242(19) 0.081(12) Uiso 1 d .
H34 H 0.2308 0.6902 0.4276 0.097 Uiso 1 calc R
C35 C 0.2340(9) 0.6343(10) 0.4203(16) 0.059(9) Uiso 1 d .
H35 H 0.2119 0.63 0.4186 0.07 Uiso 1 calc R
C36 C 0.2896(12) 0.7175(14) 0.419(2) 0.108(15) Uiso 1 d .
C37 C 0.3250(11) 0.7288(11) 0.401(2) 0.094(13) Uiso 1 d .
C38 C 0.3808(16) 0.75 0.372(3) 0.091(18) Uiso 1 d S
C39 C 0.4115(12) 0.75 0.357(2) 0.060(13) Uiso 1 d S
C40 C 0.4660(9) 0.7291(10) 0.3283(19) 0.074(11) Uiso 1 d .
C41 C 0.4957(10) 0.7174(10) 0.3097(18) 0.067(10) Uiso 1 d .
C42 C 0.5052 0.6808 0.2842 0.16(2) Uiso 1 d .
C43 C 0.5413(10) 0.6714(12) 0.2742(19) 0.084(12) Uiso 1 d .
H43 H 0.5574 0.69 0.2683 0.101 Uiso 1 calc R
C44 C 0.5462(11) 0.6294(13) 0.275(2) 0.092(13) Uiso 1 d .
H44 H 0.5668 0.622 0.2618 0.111 Uiso 1 calc R
C45 C 0.4998(10) 0.6103(11) 0.3053(17) 0.066(10) Uiso 1 d .
H45 H 0.4867 0.5889 0.3144 0.079 Uiso 1 calc R
C46 C 0.4859(10) 0.6442(12) 0.3098(19) 0.085(12) Uiso 1 d .
H46 H 0.4652 0.6467 0.3276 0.101 Uiso 1 calc R
C47 C 0.244(2) 0.448(2) 0.376(5) 0.21(3) Uiso 1 d .
C48 C 0.2686(9) 0.4510(10) 0.3334(18) 0.065(10) Uiso 1 d .
C49 C 0.1950(17) 0.4853(18) 0.292(3) 0.17(2) Uiso 1 d D
C50 C 0.182(2) 0.4477(19) 0.258(4) 0.19(3) Uiso 1 d D
C51 C 0.1762(16) 0.4701(18) 0.427(3) 0.15(2) Uiso 1 d .
C52 C 0.1471(18) 0.499(2) 0.427(3) 0.18(3) Uiso 1 d .
C53 C 0.2458(15) 0.4936(17) 0.552(3) 0.14(2) Uiso 1 d .
C54 C 0.2809(18) 0.4906(19) 0.545(3) 0.16(2) Uiso 1 d .
C55 C 0.1894(12) 0.5446(13) 0.554(2) 0.105(15) Uiso 1 d .
C56 C 0.1773(16) 0.5858(19) 0.530(3) 0.16(2) Uiso 1 d .
C57 C 0.2530(13) 0.5749(15) 0.563(3) 0.119(17) Uiso 1 d .
C58 C 0.5391(13) 0.5682(15) 0.433(3) 0.114(16) Uiso 1 d D
C59 C 0.519(4) 0.577(5) 0.497(6) 0.47(10) Uiso 1 d D
C60 C 0.5996(14) 0.5647(17) 0.382(3) 0.133(18) Uiso 1 d .
C61 C 0.6297(9) 0.5424(10) 0.3230(17) 0.066(10) Uiso 1 d .
C62 C 0.571(3) 0.495(3) 0.434(6) 0.29(5) Uiso 1 d .
C63 C 0.591(3) 0.492(3) 0.481(5) 0.24(4) Uiso 1 d .
C64 C 0.5216(12) 0.4419(17) 0.295(3) 0.14(2) Uiso 1 d D
C65 C 0.4888(12) 0.4618(14) 0.307(3) 0.116(16) Uiso 1 d D
C66 C 0.5866(13) 0.4618(14) 0.259(3) 0.115(16) Uiso 1 d .
C67 C 0.5913(13) 0.4146(15) 0.229(3) 0.120(17) Uiso 1 d .
C68 C 0.5339(18) 0.470(2) 0.166(4) 0.17(2) Uiso 1 d .
C69 C 0.5526(16) 0.4772(18) 0.102(3) 0.15(2) Uiso 1 d .
C70 C 0.5205(16) 0.711(3) -0.469(4) 0.24(4) Uiso 1 d D
C71 C 0.4867(17) 0.6532(11) -0.363(3) 0.17(3) Uiso 1 d D
C72 C 0.4489(16) 0.691(4) -0.450(6) 0.33(6) Uiso 1 d D
C73 C 0.1780(13) 0.6541(15) -0.251(3) 0.117(16) Uiso 1 d .
C74 C 0.1690(13) 0.6167(15) -0.295(3) 0.120(17) Uiso 1 d .
C75 C 0.1254(10) 0.688(2) -0.248(4) 0.20(3) Uiso 1 d D
C76 C 0.183(3) 0.695(3) -0.365(2) 0.28(5) Uiso 1 d D
N1 N 0.2346(8) 0.6291(9) 0.0704(16) 0.085(10) Uani 1 d .
H1A H 0.2151 0.6329 0.0836 0.102 Uiso 1 calc R
N2 N 0.2381(8) 0.5600(9) 0.306(2) 0.112(15) Uani 1 d .
N3 N 0.2056(9) 0.7114(11) -0.1390(19) 0.108(13) Uani 1 d .
N4 N 0.4777(7) 0.6233(8) -0.0379(14) 0.068(9) Uani 1 d .
H4A H 0.4981 0.6261 -0.0432 0.082 Uiso 1 calc R
N5 N 0.5178(9) 0.5521(10) 0.1793(17) 0.091(10) Uiso 1 d .
N6 N 0.4748(9) 0.7118(10) -0.2569(17) 0.087(10) Uani 1 d .
N7 N 0.2552(7) 0.6029(8) 0.4185(17) 0.079(10) Uani 1 d .
N8 N 0.5290(7) 0.6021(6) 0.2901(15) 0.064(8) Uani 1 d .
N9 N 0.5131(11) 0.75 0.301(3) 0.14(3) Uani 1 d S
H9 H 0.5332 0.75 0.2912 0.164 Uiso 1 calc SR
N10 N 0.2728(9) 0.75 0.418(2) 0.072(13) Uani 1 d S
H10 H 0.2522 0.75 0.4177 0.086 Uiso 1 calc SR
P1 P 0.2127(4) 0.4880(3) 0.3764(7) 0.113(5) Uani 1 d .
P2 P 0.2296(4) 0.5390(4) 0.5196(7) 0.111(5) Uani 1 d .
P3 P 0.5614(4) 0.5398(3) 0.3787(8) 0.121(5) Uani 1 d .
P4 P 0.5455(3) 0.4780(3) 0.2468(9) 0.118(5) Uani 1 d .
P5 P 0.4880(5) 0.7001(4) -0.4077(8) 0.128(5) Uani 1 d D
P6 P 0.1670(5) 0.7005(4) -0.2763(9) 0.139(6) Uani 1 d D
Pt1 Pt 0.23402(4) 0.54606(4) 0.40453(9) 0.0755(6) Uani 1 d .
Pt2 Pt 0.53970(4) 0.54232(4) 0.27134(10) 0.0846(7) Uani 1 d .
Pt3 Pt 0.48132(7) 0.75 -0.33216(13) 0.0921(9) Uani 1 d S
Pt4 Pt 0.18466(7) 0.75 -0.20994(12) 0.0859(9) Uani 1 d S
O1 O 0.5602(5) 0.5949(6) 0.8822(11) 0.055(6) Uiso 1 d .
O2 O 0.6299(7) 0.6067(8) 0.1585(13) 0.082(8) Uiso 1 d .
O3 O 0.5824(9) 0.5531(11) 0.9748(19) 0.138(12) Uiso 1 d .
O4 O 0.4130(8) 0.5710(10) 0.3276(17) 0.120(11) Uiso 1 d .
O5 O 0.1779(16) 0.75 0.461(3) 0.146(19) Uiso 1 d S
O6 O 0.5314(11) 0.5377(12) 0.940(2) 0.166(15) Uiso 1 d .
O7 O 0.5458(9) 0.6202(10) 0.9289(18) 0.132(12) Uiso 1 d .
O8 O 0.486(2) 0.686(2) 0.126(4) 0.33(4) Uiso 1 d .
O9 O 0.288(2) 0.685(2) 0.221(4) 0.32(4) Uiso 1 d .
O10 O 0.5923(12) 0.6074(13) 0.862(2) 0.175(16) Uiso 1 d .
O11 O 0.590(2) 0.75 0.438(5) 0.27(4) Uiso 1 d S
O12 O 0.6062(11) 0.6209(13) 0.565(2) 0.181(17) Uiso 1 d .
O13 O 0.3245(16) 0.4986(17) 0.205(3) 0.22(2) Uiso 1 d .
O14 O 0.415(2) 0.75 0.948(4) 0.25(4) Uiso 1 d S
O15 O 0.3152(7) 0.6617(8) 0.2901(14) 0.101(9) Uiso 1 d .
O16 O 0.5797(17) 0.75 0.255(3) 0.18(2) Uiso 1 d S
O17 O 0.566(3) 0.75 0.923(6) 0.28(4) Uiso 1 d S
O18 O 0.3543(14) 0.5846(15) 0.589(3) 0.22(2) Uiso 1 d .
O19 O 0.560(2) 0.537(2) 0.856(4) 0.29(3) Uiso 1 d .
O20 O 0.6584(12) 0.5896(13) 0.133(2) 0.185(17) Uiso 1 d .
O21 O 0.1695(14) 0.6261(15) 0.091(3) 0.22(2) Uiso 1 d .
O22 O 0.2119(19) 0.75 0.469(3) 0.19(2) Uiso 1 d S
O23 O 0.6480(12) 0.5774(14) 0.571(2) 0.193(18) Uiso 1 d .
O24 O 0.142(3) 0.75 0.373(6) 0.32(5) Uiso 1 d S
O25 O 0.3264(12) 0.5266(13) 0.402(2) 0.184(17) Uiso 1 d .
O26 O 0.5428(14) 0.5904(17) 0.838(3) 0.22(2) Uiso 1 d .
O27 O 0.380(3) 0.75 0.846(6) 0.33(5) Uiso 1 d S
O28 O 0.558(2) 0.75 0.858(5) 0.25(4) Uiso 1 d S
O29 O 0.183(5) 0.75 0.382(9) 0.46(9) Uiso 1 d S
O30 O 0.1522(16) 0.75 0.501(3) 0.17(2) Uiso 1 d S
O31 O 0.450(3) 0.75 0.969(5) 0.30(5) Uiso 1 d S
O32 O 0.294(2) 0.75 0.003(4) 0.25(4) Uiso 1 d S
O33 O 0.4241(17) 0.5986(19) 0.383(3) 0.27(3) Uiso 1 d .
O34 O 0.3521(17) 0.4884(19) 0.231(3) 0.24(3) Uiso 1 d .
O35 O 0.6159(16) 0.6171(18) 0.035(3) 0.26(3) Uiso 1 d .
O36 O 0.4212(16) 0.5449(15) 0.246(3) 0.23(2) Uiso 1 d .
O37 O 0.3650(15) 0.5795(16) 0.256(3) 0.22(2) Uiso 1 d .
O38 O 0.3264(18) 0.627(2) 0.614(3) 0.28(3) Uiso 1 d .
O39 O 0.307(3) 0.657(3) 0.713(5) 0.42(5) Uiso 1 d .
O40 O 0.400(3) 0.605(3) 0.257(5) 0.38(5) Uiso 1 d .
O41 O 0.451(2) 0.680(2) 0.148(4) 0.31(4) Uiso 1 d .
O42 O 0.599(2) 0.599(2) 0.638(4) 0.31(3) Uiso 1 d .
O43 O 0.580(2) 0.521(3) 0.931(5) 0.34(4) Uiso 1 d .
O44 O 0.6147(12) 0.5853(15) 0.175(2) 0.183(18) Uiso 1 d .
S1 S 0.3148(3) 0.6403(3) -0.0415(6) 0.088(3) Uani 1 d .
S2 S 0.3256(3) 0.5922(4) 0.0870(6) 0.098(4) Uani 1 d .
S3 S 0.3878(3) 0.6353(5) -0.0732(7) 0.125(5) Uani 1 d .
S4 S 0.4006(3) 0.5905(4) 0.0525(7) 0.114(5) Uani 1 d .
S5 S 0.3578(3) 0.7063(3) 0.3968(9) 0.120(5) Uani 1 d .
S6 S 0.4308(3) 0.7074(3) 0.3470(9) 0.121(5) Uani 1 d .

loop_
_atom_site_aniso_label
_atom_site_aniso_U_11
_atom_site_aniso_U_22
_atom_site_aniso_U_33
_atom_site_aniso_U_23
_atom_site_aniso_U_13
_atom_site_aniso_U_12
N1 0.08(2) 0.10(2) 0.08(2) 0.017(19) 0.014(18) -0.01(2)
N2 0.06(2) 0.049(19) 0.22(4) -0.04(2) -0.08(3) 0.035(18)
N3 0.09(3) 0.12(3) 0.11(3) 0.05(2) -0.03(2) 0.01(2)
N4 0.07(2) 0.064(19) 0.07(2) 0.009(16) -0.043(17) -0.006(17)
N6 0.09(3) 0.10(3) 0.08(2) 0.006(19) -0.02(2) 0.02(2)
N7 0.05(2) 0.06(2) 0.13(3) 0.045(18) 0.019(18) 0.000(16)
N8 0.06(2) 0.018(13) 0.11(2) 0.009(14) 0.021(17) -0.021(14)
N9 0.02(3) 0.27(8) 0.12(5) 0 0.00(3) 0
N10 0.04(3) 0.03(2) 0.15(4) 0 -0.02(2) 0
P1 0.153(14) 0.056(7) 0.129(11) 0.001(7) 0.025(10) -0.029(8)
P2 0.138(13) 0.098(10) 0.097(10) 0.015(7) 0.017(8) -0.007(9)
P3 0.143(13) 0.064(8) 0.156(13) 0.031(8) -0.060(11) -0.007(8)
P4 0.092(10) 0.054(7) 0.208(16) -0.007(8) -0.025(10) 0.013(7)
P5 0.173(16) 0.093(10) 0.118(12) -0.018(8) 0.016(10) -0.006(10)
P6 0.178(17) 0.089(10) 0.149(14) -0.043(9) -0.064(12) 0.010(10)
Pt1 0.0980(14) 0.0533(9) 0.0752(12) 0.0075(8) 0.0080(9) -0.0111(9)
Pt2 0.0769(12) 0.0481(9) 0.1289(16) 0.0033(9) -0.0150(10) 0.0025(9)
Pt3 0.099(2) 0.0818(17) 0.095(2) 0 0.0208(15) 0
Pt4 0.102(2) 0.0773(16) 0.0779(17) 0 -0.0257(14) 0
S1 0.062(7) 0.110(9) 0.094(8) 0.024(7) 0.020(6) 0.011(6)
S2 0.058(7) 0.145(11) 0.092(8) 0.025(7) 0.003(6) 0.010(7)
S3 0.060(8) 0.172(13) 0.143(12) 0.063(10) 0.025(7) 0.010(8)
S4 0.055(7) 0.164(13) 0.123(10) 0.049(9) 0.015(7) 0.015(8)
S5 0.053(7) 0.044(6) 0.264(17) 0.000(8) -0.004(9) 0.004(5)
S6 0.065(8) 0.067(7) 0.231(16) -0.017(8) 0.021(9) -0.007(6)

loop_
_atom_type_symbol
_atom_type_description
_atom_type_scat_dispersion_real
_atom_type_scat_dispersion_imag
_atom_type_scat_source
C C 0.0033 0.0016 'International Tables Vol C Tables 4.2.6.8 and 6.1.1.4'
H H 0 0 'International Tables Vol C Tables 4.2.6.8 and 6.1.1.4'
N N 0.0061 0.0033 'International Tables Vol C Tables 4.2.6.8 and 6.1.1.4'
P P 0.1023 0.0942 'International Tables Vol C Tables 4.2.6.8 and 6.1.1.4'
Pt Pt -1.7033 8.3905 'International Tables Vol C Tables 4.2.6.8 and 6.1.1.4'
O O 0.0106 0.006 'International Tables Vol C Tables 4.2.6.8 and 6.1.1.4'
S S 0.1246 0.1234 'International Tables Vol C Tables 4.2.6.8 and 6.1.1.4'

loop_
_geom_angle_atom_site_label_1
_geom_angle_atom_site_label_2
_geom_angle_atom_site_label_3
_geom_angle
_geom_angle_site_symmetry_1
_geom_angle_site_symmetry_3
C2 C1 N2 123(4) . .
C2 C1 H1 118.3 . .
N2 C1 H1 118.3 . .
C1 C2 C3 124(4) . .
C1 C2 H2 117.9 . .
C3 C2 H2 117.9 . .
C4 C3 C2 118(4) . .
C4 C3 C6 118(4) . .
C2 C3 C6 124(4) . .
C3 C4 C5 116(4) . .
C3 C4 H4 121.8 . .
C5 C4 H4 121.8 . .
N2 C5 C4 132(5) . .
N2 C5 H5 114.1 . .
C4 C5 H5 114.1 . .
C7 C6 C3 129(3) . .
C7 C6 N1 108(3) . .
C3 C6 N1 121(3) . .
C6 C7 C8 107(3) . .
C6 C7 S2 133(3) . .
C8 C7 S2 120(3) . .
C7 C8 C9 112(3) . .
C7 C8 S1 117(3) . .
C9 C8 S1 131(3) . .
N1 C9 C10 128(3) . .
N1 C9 C8 106(3) . .
C10 C9 C8 127(3) . .
C14 C10 C9 126(4) . .
C14 C10 C11 112(3) . .
C9 C10 C11 122(3) . .
C12 C11 C10 118(4) . .
C12 C11 H11 121 . .
C10 C11 H11 121 . .
C11 C12 N3 128(4) . .
C11 C12 H12 116 . .
N3 C12 H12 116 . .
C14 C13 N3 114(4) . .
C14 C13 H13 122.8 . .
N3 C13 H13 122.8 . .
C13 C14 C10 130(4) . .
C13 C14 H14 114.8 . .
C10 C14 H14 114.8 . .
C16 C15 S1 126(3) . .
C16 C15 S2 117(3) . .
S1 C15 S2 118(2) . .
C15 C16 S3 120(4) . .
C15 C16 S4 126(4) . .
S3 C16 S4 114(3) . .
C18 C17 C25 109(4) . .
C18 C17 S3 116(3) . .
C25 C17 S3 135(3) . .
C17 C18 C19 113(4) . .
C17 C18 S4 121(3) . .
C19 C18 S4 126(3) . .
C20 C19 N4 126(4) . .
C20 C19 C18 135(4) . .
N4 C19 C18 99(4) . .
C19 C20 C24 119(4) . .
C19 C20 C21 122(4) . .
C24 C20 C21 117(4) . .
C20 C21 C22 120(4) . .
C20 C21 H21 119.8 . .
C22 C21 H21 119.8 . .
N5 C22 C21 121(4) . .
N5 C22 H22 119.7 . .
C21 C22 H22 119.7 . .
C24 C23 N5 119(5) . .
C24 C23 H23 120.6 . .
N5 C23 H23 120.6 . .
C23 C24 C20 124(4) . .
C23 C24 H24 118 . .
C20 C24 H24 118 . .
C26 C25 N4 127(4) . .
C26 C25 C17 133(4) . .
N4 C25 C17 100(3) . .
C30 C26 C25 118(4) . .
C30 C26 C27 118(4) . .
C25 C26 C27 125(4) . .
C26 C27 C28 111(4) . .
C26 C27 H27 124.6 . .
C28 C27 H27 124.6 . .
N6 C28 C27 137(6) . .
N6 C28 H28 111.7 . .
C27 C28 H28 111.7 . .
C30 C29 N6 120(4) . .
C30 C29 H29 120.2 . .
N6 C29 H29 120.2 . .
C26 C30 C29 126(4) . .
C26 C30 H30 117.1 . .
C29 C30 H30 117.1 . .
N7 C31 C32 121(4) . .
N7 C31 H31 119.5 . .
C32 C31 H31 119.5 . .
C33 C32 C31 116(4) . .
C33 C32 H32 122 . .
C31 C32 H32 122 . .
C32 C33 C34 118(4) . .
C32 C33 C36 123(4) . .
C34 C33 C36 118(4) . .
C35 C34 C33 121(4) . .
C35 C34 H34 119.4 . .
C33 C34 H34 119.4 . .
C34 C35 N7 120(4) . .
C34 C35 H35 120.2 . .
N7 C35 H35 120.2 . .
N10 C36 C33 130(4) . .
N10 C36 C37 107(4) . .
C33 C36 C37 123(4) . .
C37 C37 C36 104(2) 8_575 .
C37 C37 S5 119.3(15) 8_575 .
C36 C37 S5 135(3) . .
C39 C38 S5 124.5(19) . .
C39 C38 S5 124.5(19) . 8_575
S5 C38 S5 109(3) . 8_575
C38 C39 S6 119.6(16) . .
C38 C39 S6 119.6(16) . 8_575
S6 C39 S6 121(3) . 8_575
C41 C40 C40 107(2) . 8_575
C41 C40 S6 137(3) . .
C40 C40 S6 116.1(13) 8_575 .
N9 C41 C40 107(4) . .
N9 C41 C42 123(3) . .
C40 C41 C42 128(3) . .
C41 C42 C43 120(2) . .
C41 C42 C46 117(2) . .
C43 C42 C46 112(2) . .
C44 C43 C42 110(3) . .
C44 C43 H43 125 . .
C42 C43 H43 125 . .
N8 C44 C43 133(4) . .
N8 C44 H44 113.5 . .
C43 C44 H44 113.5 . .
N8 C45 C46 129(4) . .
N8 C45 H45 115.3 . .
C46 C45 H45 115.3 . .
C45 C46 C42 117(4) . .
C45 C46 H46 121.3 . .
C42 C46 H46 121.3 . .
C48 C47 P1 118(6) . .
C50 C49 P1 125(5) . .
C52 C51 P1 114(4) . .
C54 C53 P2 113(5) . .
C56 C55 P2 107(4) . .
C59 C58 P3 156(8) . .
P3 C60 C61 112(3) . .
C63 C62 P3 129(10) . .
C65 C64 P4 105(4) . .
C67 C66 P4 110(3) . .
C69 C68 P4 128(6) . .
C74 C73 P6 122(4) . .
C9 N1 C6 107(3) . .
C9 N1 H1A 126.6 . .
C6 N1 H1A 126.6 . .
C5 N2 C1 106(4) . .
C5 N2 Pt1 132(3) . .
C1 N2 Pt1 122(2) . .
C12 N3 C13 116(4) . .
C12 N3 Pt4 123(3) . .
C13 N3 Pt4 121(3) . .
C19 N4 C25 119(4) . .
C19 N4 H4A 120.4 . .
C25 N4 H4A 120.4 . .
C22 N5 C23 118(4) . .
C22 N5 Pt2 118(3) . .
C23 N5 Pt2 121(3) . .
C28 N6 C29 109(4) . .
C28 N6 Pt3 127(4) . .
C29 N6 Pt3 123(3) . .
C31 N7 C35 124(3) . .
C31 N7 Pt1 119(3) . .
C35 N7 Pt1 116(2) . .
C44 N8 C45 117(3) . .
C44 N8 Pt2 125(3) . .
C45 N8 Pt2 117(2) . .
C41 N9 C41 113(5) . 8_575
C41 N9 H9 123.7 . .
C41 N9 H9 123.7 8_575 .
C36 N10 C36 116(5) . 8_575
C36 N10 H10 122.1 . .
C36 N10 H10 122.1 8_575 .
C49 P1 C47 104(3) . .
C49 P1 C51 98(3) . .
C47 P1 C51 109(3) . .
C49 P1 Pt1 115(2) . .
C47 P1 Pt1 112(3) . .
C51 P1 Pt1 118(2) . .
C57 P2 C55 105(2) . .
C57 P2 C53 102(3) . .
C55 P2 C53 108(3) . .
C57 P2 Pt1 110.8(18) . .
C55 P2 Pt1 115.4(17) . .
C53 P2 Pt1 114(2) . .
C58 P3 C60 101(3) . .
C58 P3 C62 102(4) . .
C60 P3 C62 100(4) . .
C58 P3 Pt2 109.5(18) . .
C60 P3 Pt2 111.1(19) . .
C62 P3 Pt2 129(4) . .
C68 P4 C66 110(3) . .
C68 P4 C64 103(3) . .
C66 P4 C64 104(2) . .
C68 P4 Pt2 109(2) . .
C66 P4 Pt2 111.6(17) . .
C64 P4 Pt2 118.9(18) . .
C71 P5 C70 121(4) . .
C71 P5 C72 92(4) . .
C70 P5 C72 113(5) . .
C71 P5 Pt3 110(2) . .
C70 P5 Pt3 111(3) . .
C72 P5 Pt3 108(4) . .
C73 P6 C76 94(4) . .
C73 P6 C75 87(3) . .
C76 P6 C75 125(4) . .
C73 P6 Pt4 116.1(19) . .
C76 P6 Pt4 120(3) . .
C75 P6 Pt4 108(2) . .
N2 Pt1 N7 82.7(12) . .
N2 Pt1 P1 90.4(9) . .
N7 Pt1 P1 173.1(9) . .
N2 Pt1 P2 172.3(9) . .
N7 Pt1 P2 90.2(9) . .
P1 Pt1 P2 96.7(5) . .
N5 Pt2 N8 84.4(12) . .
N5 Pt2 P4 91.0(10) . .
N8 Pt2 P4 173.6(9) . .
N5 Pt2 P3 171.9(10) . .
N8 Pt2 P3 87.7(9) . .
P4 Pt2 P3 96.7(5) . .
N6 Pt3 N6 82.1(19) . 8_575
N6 Pt3 P5 90.4(10) . .
N6 Pt3 P5 172.5(10) 8_575 .
N6 Pt3 P5 172.5(10) . 8_575
N6 Pt3 P5 90.4(10) 8_575 8_575
P5 Pt3 P5 97.1(8) . 8_575
N3 Pt4 N3 78(2) . 8_575
N3 Pt4 P6 92.6(12) . .
N3 Pt4 P6 170.1(11) 8_575 .
N3 Pt4 P6 170.1(11) . 8_575
N3 Pt4 P6 92.6(12) 8_575 8_575
P6 Pt4 P6 97.1(8) . 8_575
O26 O1 O7 108(4) . .
O26 O1 O10 114(4) . .
O7 O1 O10 113(3) . .
O44 O2 O20 110(4) . .
O30 O5 O22 137(6) . .
O30 O5 O29 135(10) . .
O22 O5 O29 89(9) . .
O5 O29 O24 88(10) . .
O3 O43 O19 108(6) . .
C15 S1 C8 93.1(18) . .
C7 S2 C15 91.5(18) . .
C17 S3 C16 98(2) . .
C18 S4 C16 90(2) . .
C37 S5 C38 94(2) . .
C39 S6 C40 93(2) . .

loop_
_geom_bond_atom_site_label_1
_geom_bond_atom_site_label_2
_geom_bond_distance
_geom_bond_site_symmetry_2
C1 C2 1.31(5) .
C1 N2 1.51(5) .
C1 H1 0.93 .
C2 C3 1.34(5) .
C2 H2 0.93 .
C3 C4 1.33(5) .
C3 C6 1.43(5) .
C4 C5 1.43(5) .
C4 H4 0.93 .
C5 N2 1.30(5) .
C5 H5 0.93 .
C6 C7 1.33(4) .
C6 N1 1.47(4) .
C7 C8 1.33(4) .
C7 S2 1.74(4) .
C8 C9 1.42(4) .
C8 S1 1.85(4) .
C9 N1 1.33(4) .
C9 C10 1.40(4) .
C10 C14 1.35(5) .
C10 C11 1.41(5) .
C11 C12 1.32(5) .
C11 H11 0.93 .
C12 N3 1.33(5) .
C12 H12 0.93 .
C13 C14 1.33(5) .
C13 N3 1.41(5) .
C13 H13 0.93 .
C14 H14 0.93 .
C15 C16 1.29(5) .
C15 S1 1.67(4) .
C15 S2 1.88(4) .
C16 S3 1.69(4) .
C16 S4 1.82(5) .
C17 C18 1.34(5) .
C17 C25 1.45(5) .
C17 S3 1.64(4) .
C18 C19 1.47(5) .
C18 S4 1.72(4) .
C19 C20 1.32(5) .
C19 N4 1.36(5) .
C20 C24 1.43(5) .
C20 C21 1.43(5) .
C21 C22 1.47(5) .
C21 H21 0.93 .
C22 N5 1.39(5) .
C22 H22 0.93 .
C23 C24 1.37(6) .
C23 N5 1.53(6) .
C23 H23 0.93 .
C24 H24 0.93 .
C25 C26 1.37(5) .
C25 N4 1.41(5) .
C26 C30 1.34(5) .
C26 C27 1.38(5) .
C27 C28 1.48(6) .
C27 H27 0.93 .
C28 N6 1.18(6) .
C28 H28 0.93 .
C29 C30 1.35(5) .
C29 N6 1.48(5) .
C29 H29 0.93 .
C30 H30 0.93 .
C31 N7 1.17(4) .
C31 C32 1.50(5) .
C31 H31 0.93 .
C32 C33 1.36(5) .
C32 H32 0.93 .
C33 C34 1.42(5) .
C33 C36 1.47(5) .
C34 C35 1.29(5) .
C34 H34 0.93 .
C35 N7 1.39(4) .
C35 H35 0.93 .
C36 N10 1.31(5) .
C36 C37 1.56(6) .
C37 C37 1.45(8) 8_575
C37 S5 1.57(4) .
C38 C39 1.31(7) .
C38 S5 1.84(4) .
C38 S5 1.84(4) 8_575
C39 S6 1.67(3) .
C39 S6 1.67(3) 8_575
C40 C41 1.35(5) .
C40 C40 1.43(7) 8_575
C40 S6 1.68(4) .
C41 N9 1.34(4) .
C41 C42 1.41(4) .
C42 C43 1.55(4) .
C42 C46 1.57(4) .
C43 C44 1.45(5) .
C43 H43 0.93 .
C44 N8 1.22(5) .
C44 H44 0.93 .
C45 N8 1.28(4) .
C45 C46 1.30(5) .
C45 H45 0.93 .
C46 H46 0.93 .
C47 C48 1.31(9) .
C47 P1 1.91(9) .
C49 C50 1.54(2) .
C49 P1 1.82(7) .
C51 C52 1.56(8) .
C51 P1 1.92(6) .
C53 C54 1.47(8) .
C53 P2 1.81(6) .
C55 C56 1.57(7) .
C55 P2 1.81(5) .
C57 P2 1.78(5) .
C58 C59 1.54(2) .
C58 P3 1.71(6) .
C60 P3 1.80(6) .
C60 C61 1.87(7) .
C62 C63 1.25(13) .
C62 P3 1.92(12) .
C64 C65 1.54(2) .
C64 P4 1.84(6) .
C66 C67 1.72(6) .
C66 P4 1.82(6) .
C68 C69 1.49(8) .
C68 P4 1.68(7) .
C70 P5 1.85(2) .
C71 P5 1.833(19) .
C72 P5 1.85(2) .
C73 C74 1.58(6) .
C73 P6 1.72(5) .
C75 P6 1.87(2) .
C76 P6 1.86(2) .
N1 H1A 0.86 .
N2 Pt1 2.00(5) .
N3 Pt4 2.11(3) .
N4 H4A 0.86 .
N5 Pt2 2.05(3) .
N6 Pt3 1.99(3) .
N7 Pt1 2.15(3) .
N8 Pt2 2.12(2) .
N9 C41 1.34(4) 8_575
N9 H9 0.86 .
N10 C36 1.31(5) 8_575
N10 H10 0.86 .
P1 Pt1 2.244(12) .
P2 Pt1 2.277(14) .
P3 Pt2 2.294(14) .
P4 Pt2 2.266(12) .
P5 Pt3 2.277(14) .
P6 Pt4 2.257(13) .
Pt3 N6 1.99(3) 8_575
Pt3 P5 2.277(14) 8_575
Pt4 N3 2.11(3) 8_575
Pt4 P6 2.257(13) 8_575
O1 O26 1.14(6) .
O1 O7 1.39(4) .
O1 O10 1.46(5) .
O2 O44 1.02(5) .
O2 O20 1.41(5) .
O3 O43 1.39(8) .
O4 O33 1.51(6) .
O5 O30 1.33(7) .
O5 O22 1.43(8) .
O5 O29 1.55(17) .
O8 O41 1.51(10) .
O12 O42 1.64(8) .
O13 O34 1.31(7) .
O14 O31 1.51(12) .
O17 O28 1.32(11) .
O19 O43 1.79(10) .
O24 O29 1.69(19) .
O37 O40 1.68(10) .
